data_1507824
loop_
_publ_author_name
'Yang, Cui-Feng'
'Shen, Chen'
'Wang, Jian-Yong'
'Tian, Shi-Kai'

_publ_section_title
;
 A highly diastereoselective decarboxylative mannich reaction of \b-keto
 acids with optically active N-sulfinyl \a-imino esters.
;
_journal_issue 12
_journal_name_full 'Organic letters'
_journal_page_first 3092
_journal_page_last 3095
_journal_paper_doi 10.1021/ol301180z
_journal_volume 14
_journal_year 2012
_chemical_absolute_configuration ad
_chemical_formula_sum 'C17 H25 N O5 S'
_chemical_formula_weight 355.44
_space_group_IT_number 4
_symmetry_cell_setting monoclinic
_symmetry_space_group_name_Hall 'P 2yb'
_symmetry_space_group_name_H-M 'P 1 21 1'
_atom_sites_solution_hydrogens geom
_atom_sites_solution_primary direct
_atom_sites_solution_secondary difmap
_audit_creation_method SHELXL-97
_cell_angle_alpha 90.00
_cell_angle_beta 101.890(4)
_cell_angle_gamma 90.00
_cell_formula_units_Z 2
_cell_length_a 9.5206(4)
_cell_length_b 10.0215(4)
_cell_length_c 10.2741(4)
_cell_measurement_reflns_used 5879
_cell_measurement_temperature 291(2)
_cell_measurement_theta_max 29.0308
_cell_measurement_theta_min 3.2666
_cell_volume 959.23(7)
_computing_cell_refinement 'CrysAlisPro (Oxford Diffraction Ltd.)'
_computing_data_collection 'CrysAlisPro (Oxford Diffraction Ltd.)'
_computing_data_reduction 'CrysAlisPro (Oxford Diffraction Ltd.)'
_computing_molecular_graphics
;
 OLEX2: a complete structure solution, refinement and analysis program.
 Dolomanov et al., J. Appl. Cryst. (2009). 42, 339-341
;
_computing_publication_material
;
 OLEX2: a complete structure solution, refinement and analysis program.
 Dolomanov et al., J. Appl. Cryst. (2009). 42, 339-341
;
_computing_structure_refinement 'SHELXL-97 (Sheldrick, 1997)'
_computing_structure_solution 'SHELXS-97 (Sheldrick, 1997)'
_diffrn_ambient_temperature 291(2)
_diffrn_detector_area_resol_mean 15.9149
_diffrn_measured_fraction_theta_full 0.997
_diffrn_measured_fraction_theta_max 0.997
_diffrn_measurement_device_type 'Gemini S Ultra, Oxford Diffraction'
_diffrn_measurement_method '\w scans'
_diffrn_radiation_monochromator graphite
_diffrn_radiation_source 'Enhance (Mo) X-ray Source'
_diffrn_radiation_type MoK\a
_diffrn_radiation_wavelength 0.71073
_diffrn_reflns_av_R_equivalents 0.0183
_diffrn_reflns_av_sigmaI/netI 0.0229
_diffrn_reflns_limit_h_max 11
_diffrn_reflns_limit_h_min -11
_diffrn_reflns_limit_k_max 12
_diffrn_reflns_limit_k_min -12
_diffrn_reflns_limit_l_max 12
_diffrn_reflns_limit_l_min -12
_diffrn_reflns_number 9299
_diffrn_reflns_theta_full 26.36
_diffrn_reflns_theta_max 26.36
_diffrn_reflns_theta_min 3.27
_exptl_absorpt_coefficient_mu 0.193
_exptl_absorpt_correction_T_max 0.9444
_exptl_absorpt_correction_T_min 0.9338
_exptl_absorpt_correction_type multi-scan
_exptl_absorpt_process_details
;
 CrysAlisPro, Oxford Diffraction Ltd.,
 Version 1.171.34.44 (release 25-10-2010 CrysAlis171 .NET)
 (compiled Oct 25 2010,18:11:34)
 Empirical absorption correction using spherical harmonics,
 implemented in SCALE3 ABSPACK scaling algorithm.
;
_exptl_crystal_density_diffrn 1.231
_exptl_crystal_density_method 'not measured'
_exptl_crystal_F_000 380
_exptl_crystal_size_max 0.36
_exptl_crystal_size_mid 0.32
_exptl_crystal_size_min 0.30
_refine_diff_density_max 0.371
_refine_diff_density_min -0.507
_refine_diff_density_rms 0.061
_refine_ls_abs_structure_details 'Flack H D (1983), Acta Cryst. A39, 876-881'
_refine_ls_abs_structure_Flack 0.00(12)
_refine_ls_extinction_method none
_refine_ls_goodness_of_fit_ref 1.062
_refine_ls_hydrogen_treatment mixed
_refine_ls_matrix_type full
_refine_ls_number_parameters 226
_refine_ls_number_reflns 3906
_refine_ls_number_restraints 34
_refine_ls_restrained_S_all 1.120
_refine_ls_R_factor_all 0.0654
_refine_ls_R_factor_gt 0.0605
_refine_ls_shift/su_max 0.000
_refine_ls_shift/su_mean 0.000
_refine_ls_structure_factor_coef Fsqd
_refine_ls_weighting_details
;
calc w=1/[\s^2^(Fo^2^)+(0.1089P)^2^+0.2479P] where P=(Fo^2^+2Fc^2^)/3
;
_refine_ls_weighting_scheme calc
_refine_ls_wR_factor_gt 0.1668
_refine_ls_wR_factor_ref 0.1726
_reflns_number_gt 3552
_reflns_number_total 3906
_reflns_threshold_expression >2sigma(I)
_cod_data_source_file ol301180z_si_002.cif
_cod_data_source_block YCF09-95
_cod_depositor_comments
;
The following automatic conversions were performed:

'_symmetry_cell_setting' value 'Monoclinic' changed to 'monoclinic'
according to /home/saulius/struct/CIF-dictionaries/cif_core.dic
dictionary named 'cif_core.dic' version 2.4.1 from 2010-06-29.

Automatic conversion script
Id: cif_fix_values 1891 2012-01-12 08:04:46Z andrius 

 Adding full bibliography for 1507824.cif.
;
_cod_database_code 1507824

loop_
_symmetry_equiv_pos_as_xyz
'x, y, z'
'-x, y+1/2, -z'

loop_
_atom_site_label
_atom_site_type_symbol
_atom_site_fract_x
_atom_site_fract_y
_atom_site_fract_z
_atom_site_U_iso_or_equiv
_atom_site_adp_type
_atom_site_occupancy
_atom_site_symmetry_multiplicity
_atom_site_calc_flag
_atom_site_refinement_flags
S1 S 0.94009(8) 0.56575(9) 0.19890(7) 0.0519(2) Uani 1 1 d .
O4 O 0.8752(4) 0.4367(3) 0.1768(3) 0.0764(9) Uani 1 1 d .
O1 O 1.0683(3) 0.5111(3) 0.6390(2) 0.0648(7) Uani 1 1 d .
N1 N 1.0211(3) 0.5742(3) 0.3546(2) 0.0532(6) Uani 1 1 d D
O3 O 0.7804(3) 0.6096(3) 0.4508(3) 0.0693(8) Uani 1 1 d .
C4 C 1.3019(3) 0.5812(4) 0.7406(3) 0.0521(7) Uani 1 1 d .
C7 C 1.1634(3) 0.5918(3) 0.6416(3) 0.0486(7) Uani 1 1 d .
C14 C 1.0814(4) 0.5736(5) 0.1052(3) 0.0633(8) Uani 1 1 d .
O5 O 0.8521(4) 0.6819(4) 0.1674(3) 0.0839(10) Uani 1 1 d .
C10 C 0.8773(4) 0.7029(4) 0.4928(3) 0.0550(8) Uani 1 1 d .
O2 O 0.8613(3) 0.7939(3) 0.5651(3) 0.0783(9) Uani 1 1 d .
C9 C 1.0110(4) 0.6922(3) 0.4345(3) 0.0505(7) Uani 1 1 d .
H9 H 1.0099 0.7692 0.3755 0.061 Uiso 1 1 calc R
C8 C 1.1445(4) 0.7070(3) 0.5450(3) 0.0532(7) Uani 1 1 d .
H8A H 1.2285 0.7132 0.5055 0.064 Uiso 1 1 calc R
H8B H 1.1376 0.7893 0.5929 0.064 Uiso 1 1 calc R
C5 C 1.3383(5) 0.4571(5) 0.7983(4) 0.0725(11) Uani 1 1 d .
H5 H 1.2740 0.3867 0.7774 0.087 Uiso 1 1 calc R
C6 C 1.4681(5) 0.4353(7) 0.8865(5) 0.0883(12) Uani 1 1 d U
H6 H 1.4945 0.3507 0.9199 0.106 Uiso 1 1 calc R
C16 C 1.1776(6) 0.4529(6) 0.1397(6) 0.0884(16) Uani 1 1 d .
H16B H 1.2165 0.4520 0.2337 0.133 Uiso 1 1 calc R
H16C H 1.2545 0.4572 0.0924 0.133 Uiso 1 1 calc R
H16A H 1.1227 0.3732 0.1150 0.133 Uiso 1 1 calc R
C15 C 1.0046(7) 0.5755(7) -0.0413(4) 0.0972(15) Uani 1 1 d .
H15A H 0.9607 0.4902 -0.0651 0.146 Uiso 1 1 calc R
H15C H 1.0728 0.5939 -0.0960 0.146 Uiso 1 1 calc R
H15B H 0.9320 0.6435 -0.0547 0.146 Uiso 1 1 calc R
C3 C 1.3923(5) 0.6855(5) 0.7736(5) 0.0806(11) Uani 1 1 d U
H3 H 1.3710 0.7692 0.7354 0.097 Uiso 1 1 calc R
C17 C 1.1622(7) 0.7014(6) 0.1394(7) 0.0956(17) Uani 1 1 d .
H17A H 1.0979 0.7755 0.1169 0.143 Uiso 1 1 calc R
H17C H 1.2375 0.7074 0.0903 0.143 Uiso 1 1 calc R
H17B H 1.2030 0.7031 0.2330 0.143 Uiso 1 1 calc R
C11 C 0.6454(5) 0.6097(5) 0.5014(7) 0.0919(11) Uani 1 1 d U
H11 H 0.6336 0.6946 0.5454 0.110 Uiso 1 1 calc R
C13 C 0.5322(9) 0.5921(10) 0.3845(8) 0.140(2) Uani 1 1 d U
H13C H 0.5150 0.6751 0.3373 0.210 Uiso 1 1 calc R
H13B H 0.4459 0.5638 0.4111 0.210 Uiso 1 1 calc R
H13A H 0.5606 0.5257 0.3277 0.210 Uiso 1 1 calc R
C12 C 0.6543(10) 0.4994(9) 0.5947(9) 0.142(2) Uani 1 1 d U
H12C H 0.6023 0.5216 0.6625 0.213 Uiso 1 1 calc R
H12B H 0.7531 0.4830 0.6350 0.213 Uiso 1 1 calc R
H12A H 0.6136 0.4208 0.5483 0.213 Uiso 1 1 calc R
C1 C 1.5554(6) 0.5433(7) 0.9220(6) 0.0999(13) Uani 1 1 d U
H1 H 1.6400 0.5314 0.9848 0.120 Uiso 1 1 calc R
C2 C 1.5257(6) 0.6616(7) 0.8721(6) 0.0967(13) Uani 1 1 d U
H2 H 1.5892 0.7316 0.8988 0.116 Uiso 1 1 calc R
H4 H 1.019(6) 0.489(3) 0.382(5) 0.087(16) Uiso 1 1 d D

loop_
_atom_site_aniso_label
_atom_site_aniso_U_11
_atom_site_aniso_U_22
_atom_site_aniso_U_33
_atom_site_aniso_U_23
_atom_site_aniso_U_13
_atom_site_aniso_U_12
S1 0.0488(4) 0.0602(4) 0.0445(4) -0.0039(4) 0.0043(3) 0.0087(4)
O4 0.0715(18) 0.085(2) 0.0660(18) -0.0036(15) -0.0021(14) -0.0255(16)
O1 0.0574(14) 0.0758(16) 0.0564(13) 0.0059(12) 0.0008(11) -0.0201(12)
N1 0.0619(14) 0.0553(15) 0.0416(11) 0.0009(13) 0.0089(10) 0.0217(15)
O3 0.0489(12) 0.0794(18) 0.0808(17) -0.0303(13) 0.0163(11) 0.0059(11)
C4 0.0449(14) 0.071(2) 0.0405(13) -0.0071(15) 0.0081(10) -0.0033(16)
C7 0.0461(15) 0.058(2) 0.0420(13) -0.0070(12) 0.0089(11) -0.0056(14)
C14 0.078(2) 0.064(2) 0.0530(16) -0.0008(19) 0.0238(15) 0.005(2)
O5 0.084(2) 0.098(2) 0.0612(17) -0.0023(15) -0.0037(15) 0.0487(18)
C10 0.0534(18) 0.0612(19) 0.0487(17) -0.0102(15) 0.0066(14) 0.0094(15)
O2 0.0790(19) 0.0791(18) 0.0841(19) -0.0359(16) 0.0337(15) -0.0030(15)
C9 0.0509(17) 0.0511(17) 0.0488(16) -0.0023(13) 0.0089(13) 0.0078(14)
C8 0.0491(17) 0.0545(18) 0.0555(18) -0.0017(14) 0.0097(14) -0.0011(14)
C5 0.060(2) 0.097(3) 0.061(2) 0.016(2) 0.0115(17) 0.000(2)
C6 0.070(3) 0.111(2) 0.079(3) 0.028(3) 0.004(2) 0.004(2)
C16 0.087(3) 0.100(4) 0.090(3) 0.001(3) 0.046(3) 0.032(3)
C15 0.136(4) 0.107(4) 0.0505(19) 0.002(3) 0.026(2) 0.010(4)
C3 0.078(3) 0.078(2) 0.082(3) -0.0166(19) 0.0092(17) -0.019(2)
C17 0.099(4) 0.083(3) 0.104(4) 0.017(3) 0.019(3) -0.028(3)
C11 0.063(2) 0.079(3) 0.144(3) -0.0296(18) 0.0442(18) 0.006(2)
C13 0.128(3) 0.147(3) 0.141(2) -0.0052(19) 0.0174(17) -0.001(2)
C12 0.141(3) 0.148(3) 0.142(2) 0.0097(18) 0.0395(18) 0.006(2)
C1 0.0891(19) 0.1147(19) 0.092(2) -0.0031(16) 0.0106(16) 0.0004(15)
C2 0.0850(19) 0.1029(17) 0.097(2) -0.0166(16) 0.0060(15) -0.0066(16)

loop_
_atom_type_symbol
_atom_type_description
_atom_type_scat_dispersion_real
_atom_type_scat_dispersion_imag
_atom_type_scat_source
C C 0.0033 0.0016 'International Tables Vol C Tables 4.2.6.8 and 6.1.1.4'
H H 0.0000 0.0000 'International Tables Vol C Tables 4.2.6.8 and 6.1.1.4'
N N 0.0061 0.0033 'International Tables Vol C Tables 4.2.6.8 and 6.1.1.4'
O O 0.0106 0.0060 'International Tables Vol C Tables 4.2.6.8 and 6.1.1.4'
S S 0.1246 0.1234 'International Tables Vol C Tables 4.2.6.8 and 6.1.1.4'

loop_
_geom_angle_atom_site_label_1
_geom_angle_atom_site_label_2
_geom_angle_atom_site_label_3
_geom_angle
O4 S1 O5 119.0(2)
O4 S1 N1 107.73(19)
O5 S1 N1 108.47(17)
O4 S1 C14 107.4(2)
O5 S1 C14 108.0(2)
N1 S1 C14 105.48(16)
C9 N1 S1 121.6(2)
C9 N1 H4 126(3)
S1 N1 H4 103(3)
C10 O3 C11 118.8(3)
C3 C4 C5 119.7(4)
C3 C4 C7 122.8(4)
C5 C4 C7 117.5(3)
O1 C7 C4 121.2(3)
O1 C7 C8 120.6(3)
C4 C7 C8 118.1(3)
C17 C14 C16 111.8(4)
C17 C14 C15 109.8(4)
C16 C14 C15 112.6(4)
C17 C14 S1 108.3(3)
C16 C14 S1 108.7(3)
C15 C14 S1 105.5(3)
O2 C10 O3 124.6(3)
O2 C10 C9 121.3(3)
O3 C10 C9 114.0(3)
N1 C9 C10 116.0(3)
N1 C9 C8 110.9(3)
C10 C9 C8 109.7(3)
N1 C9 H9 106.5
C10 C9 H9 106.5
C8 C9 H9 106.5
C7 C8 C9 112.5(3)
C7 C8 H8A 109.1
C9 C8 H8A 109.1
C7 C8 H8B 109.1
C9 C8 H8B 109.1
H8A C8 H8B 107.8
C6 C5 C4 121.9(5)
C6 C5 H5 119.1
C4 C5 H5 119.1
C1 C6 C5 117.4(5)
C1 C6 H6 121.3
C5 C6 H6 121.3
C14 C16 H16B 109.5
C14 C16 H16C 109.5
H16B C16 H16C 109.5
C14 C16 H16A 109.5
H16B C16 H16A 109.5
H16C C16 H16A 109.5
C14 C15 H15A 109.5
C14 C15 H15C 109.5
H15A C15 H15C 109.5
C14 C15 H15B 109.5
H15A C15 H15B 109.5
H15C C15 H15B 109.5
C4 C3 C2 117.4(5)
C4 C3 H3 121.3
C2 C3 H3 121.3
C14 C17 H17A 109.5
C14 C17 H17C 109.5
H17A C17 H17C 109.5
C14 C17 H17B 109.5
H17A C17 H17B 109.5
H17C C17 H17B 109.5
C13 C11 C12 112.7(7)
C13 C11 O3 105.1(6)
C12 C11 O3 107.0(5)
C13 C11 H11 110.6
C12 C11 H11 110.6
O3 C11 H11 110.6
C11 C13 H13C 109.5
C11 C13 H13B 109.5
H13C C13 H13B 109.5
C11 C13 H13A 109.5
H13C C13 H13A 109.5
H13B C13 H13A 109.5
C11 C12 H12C 109.5
C11 C12 H12B 109.5
H12C C12 H12B 109.5
C11 C12 H12A 109.5
H12C C12 H12A 109.5
H12B C12 H12A 109.5
C2 C1 C6 123.1(5)
C2 C1 H1 118.5
C6 C1 H1 118.5
C1 C2 C3 120.4(6)
C1 C2 H2 119.8
C3 C2 H2 119.8

loop_
_geom_bond_atom_site_label_1
_geom_bond_atom_site_label_2
_geom_bond_distance
S1 O4 1.431(3)
S1 O5 1.432(3)
S1 N1 1.629(2)
S1 C14 1.810(4)
O1 C7 1.211(4)
N1 C9 1.454(4)
N1 H4 0.90(2)
O3 C10 1.322(4)
O3 C11 1.482(5)
C4 C3 1.352(6)
C4 C5 1.391(6)
C4 C7 1.494(4)
C7 C8 1.509(5)
C14 C17 1.498(7)
C14 C16 1.514(6)
C14 C15 1.532(6)
C10 O2 1.206(4)
C10 C9 1.519(5)
C9 C8 1.527(5)
C9 H9 0.9800
C8 H8A 0.9700
C8 H8B 0.9700
C5 C6 1.391(6)
C5 H5 0.9300
C6 C1 1.367(9)
C6 H6 0.9300
C16 H16B 0.9600
C16 H16C 0.9600
C16 H16A 0.9600
C15 H15A 0.9600
C15 H15C 0.9600
C15 H15B 0.9600
C3 C2 1.472(8)
C3 H3 0.9300
C17 H17A 0.9600
C17 H17C 0.9600
C17 H17B 0.9600
C11 C13 1.450(9)
C11 C12 1.455(10)
C11 H11 0.9800
C13 H13C 0.9600
C13 H13B 0.9600
C13 H13A 0.9600
C12 H12C 0.9600
C12 H12B 0.9600
C12 H12A 0.9600
C1 C2 1.300(9)
C1 H1 0.9300
C2 H2 0.9300

loop_
_geom_hbond_atom_site_label_D
_geom_hbond_atom_site_label_H
_geom_hbond_atom_site_label_A
_geom_hbond_distance_DH
_geom_hbond_distance_HA
_geom_hbond_distance_DA
_geom_hbond_angle_DHA
_geom_hbond_site_symmetry_A
N1 H4 O2 0.90(2) 2.28(3) 3.073(4) 148(4) 2_746

loop_
_geom_torsion_atom_site_label_1
_geom_torsion_atom_site_label_2
_geom_torsion_atom_site_label_3
_geom_torsion_atom_site_label_4
_geom_torsion
O4 S1 N1 C9 -136.5(3)
O5 S1 N1 C9 -6.4(3)
C14 S1 N1 C9 109.1(3)
C3 C4 C7 O1 -160.2(4)
C5 C4 C7 O1 21.0(5)
C3 C4 C7 C8 19.4(5)
C5 C4 C7 C8 -159.4(3)
O4 S1 C14 C17 -173.4(3)
O5 S1 C14 C17 57.1(4)
N1 S1 C14 C17 -58.7(4)
O4 S1 C14 C16 -51.8(4)
O5 S1 C14 C16 178.7(3)
N1 S1 C14 C16 62.9(4)
O4 S1 C14 C15 69.2(4)
O5 S1 C14 C15 -60.3(4)
N1 S1 C14 C15 -176.2(4)
C11 O3 C10 O2 -4.0(6)
C11 O3 C10 C9 179.8(4)
S1 N1 C9 C10 82.2(3)
S1 N1 C9 C8 -151.8(3)
O2 C10 C9 N1 176.8(3)
O3 C10 C9 N1 -6.9(4)
O2 C10 C9 C8 50.2(5)
O3 C10 C9 C8 -133.5(3)
O1 C7 C8 C9 -10.8(4)
C4 C7 C8 C9 169.7(3)
N1 C9 C8 C7 -62.4(4)
C10 C9 C8 C7 67.1(4)
C3 C4 C5 C6 -2.1(7)
C7 C4 C5 C6 176.7(4)
C4 C5 C6 C1 4.4(8)
C5 C4 C3 C2 -0.9(7)
C7 C4 C3 C2 -179.7(4)
C10 O3 C11 C13 133.3(5)
C10 O3 C11 C12 -106.6(6)
C5 C6 C1 C2 -3.7(9)
C6 C1 C2 C3 0.7(9)
C4 C3 C2 C1 1.7(8)

loop_
_cod_related_entry_id
_cod_related_entry_database
_cod_related_entry_code
1 ChemSpider 30651936
